data_7100066
loop_
_publ_author_name
'Paul Chirik'
'Suzanne C. Bart'
'Marco W. Bouwkamp'
'Eric J. Hawrelak'
'Emil Lobkovsky'
'Ryan J. Trovitch'

_publ_section_title
;
Square planar bis(imino)pyridine iron halide and alkyl
complexes
;
_journal_name_full 'Chemical Communications'
_journal_paper_doi 10.1039/b504063a
_journal_year 2005
_chemical_formula_sum 'C34 H46 Fe N3'
_chemical_formula_weight 552.59
_space_group_IT_number 2
_symmetry_cell_setting triclinic
_symmetry_space_group_name_Hall '-P 1'
_symmetry_space_group_name_H-M 'P -1'
_cell_angle_alpha 86.074(2)
_cell_angle_beta 64.426(2)
_cell_angle_gamma 62.003(2)
_cell_formula_units_Z 4
_cell_length_a 16.0725(12)
_cell_length_b 16.2819(11)
_cell_length_c 17.0074(12)
_cell_measurement_temperature 173(2)
_cell_volume 3494.2(4)
_diffrn_ambient_temperature 173(2)
_exptl_crystal_density_diffrn 1.050
_cod_depositor_comments
;
The following automatic conversions were performed:
'_symmetry_cell_setting' value 'Triclinic' changed to 'triclinic'
according to '/home/saulius/struct/CIF-dictionaries/cif_core.dic'
dictionary named 'cif_core.dic' version 2.4.1 from 2010-06-29.

Automatic conversion script
Id: cif_fix_enum 1527 2010-12-29 10:47:43Z saulius 
;
_cod_database_code 7100066

loop_
_symmetry_equiv_pos_as_xyz
'x, y, z'
'-x, -y, -z'

loop_
_atom_site_label
_atom_site_type_symbol
_atom_site_fract_x
_atom_site_fract_y
_atom_site_fract_z
_atom_site_U_iso_or_equiv
_atom_site_adp_type
_atom_site_occupancy
_atom_site_symmetry_multiplicity
_atom_site_calc_flag
_atom_site_refinement_flags
_atom_site_disorder_assembly
_atom_site_disorder_group
Fe1 Fe 0.73230(7) 0.36733(6) 0.04819(5) 0.0286(3) Uani 1 1 d . . .
N1 N 0.7925(4) 0.2788(3) -0.0591(3) 0.0272(13) Uani 1 1 d . . .
N2 N 0.6663(4) 0.4490(3) -0.0164(3) 0.0222(12) Uani 1 1 d . . .
N3 N 0.6484(4) 0.4860(3) 0.1306(3) 0.0274(13) Uani 1 1 d . . .
C1 C 0.7993(5) 0.2620(5) -0.2065(4) 0.0461(19) Uani 1 1 d . . .
H1A H 0.8482 0.1956 -0.2102 0.069 Uiso 1 1 calc R . .
H1B H 0.8357 0.2877 -0.2549 0.069 Uiso 1 1 calc R . .
H1C H 0.7385 0.2671 -0.2112 0.069 Uiso 1 1 calc R . .
C2 C 0.7627(5) 0.3156(4) -0.1213(4) 0.0277(16) Uani 1 1 d . . .
C3 C 0.6903(5) 0.4150(4) -0.0978(4) 0.0261(16) Uani 1 1 d . . .
C4 C 0.6471(5) 0.4743(5) -0.1496(4) 0.0363(17) Uani 1 1 d . . .
H4A H 0.6636 0.4506 -0.2069 0.044 Uiso 1 1 calc R . .
C5 C 0.5780(5) 0.5709(5) -0.1124(4) 0.0395(18) Uani 1 1 d . . .
H5A H 0.5470 0.6132 -0.1453 0.047 Uiso 1 1 calc R . .
C6 C 0.5550(5) 0.6046(5) -0.0297(4) 0.0371(17) Uani 1 1 d . . .
H6A H 0.5085 0.6698 -0.0058 0.045 Uiso 1 1 calc R . .
C7 C 0.6001(5) 0.5427(5) 0.0193(4) 0.0285(16) Uani 1 1 d . . .
C8 C 0.5907(4) 0.5620(4) 0.1051(4) 0.0271(16) Uani 1 1 d . . .
C9 C 0.5204(5) 0.6587(5) 0.1590(4) 0.050(2) Uani 1 1 d . . .
H9A H 0.5247 0.6575 0.2148 0.075 Uiso 1 1 calc R . .
H9B H 0.4473 0.6797 0.1713 0.075 Uiso 1 1 calc R . .
H9C H 0.5430 0.7023 0.1261 0.075 Uiso 1 1 calc R . .
C10 C 0.8118(5) 0.2795(4) 0.1097(4) 0.0448(19) Uani 1 1 d . . .
H10A H 0.7903 0.3137 0.1662 0.067 Uiso 1 1 calc R . .
H10B H 0.8878 0.2545 0.0725 0.067 Uiso 1 1 calc R . .
H10C H 0.7962 0.2272 0.1204 0.067 Uiso 1 1 calc R . .
C11 C 0.8613(5) 0.1772(4) -0.0742(4) 0.0304(16) Uani 1 1 d . . .
C12 C 0.9707(5) 0.1400(5) -0.1122(4) 0.0372(17) Uani 1 1 d . . .
C13 C 1.0328(6) 0.0441(5) -0.1229(5) 0.050(2) Uani 1 1 d . . .
H13A H 1.1075 0.0174 -0.1504 0.060 Uiso 1 1 calc R . .
C14 C 0.9899(7) -0.0134(5) -0.0952(5) 0.054(2) Uani 1 1 d . . .
H14A H 1.0342 -0.0795 -0.1029 0.065 Uiso 1 1 calc R . .
C15 C 0.8818(7) 0.0243(5) -0.0559(5) 0.047(2) Uani 1 1 d . . .
H15A H 0.8524 -0.0165 -0.0370 0.057 Uiso 1 1 calc R . .
C16 C 0.8151(5) 0.1200(5) -0.0434(4) 0.0356(17) Uani 1 1 d . . .
C17 C 1.0209(5) 0.2033(5) -0.1426(5) 0.053(2) Uani 1 1 d . . .
H17A H 0.9628 0.2705 -0.1226 0.064 Uiso 1 1 calc R . .
C18 C 1.0958(6) 0.1883(6) -0.1015(5) 0.074(3) Uani 1 1 d . . .
H18A H 1.1265 0.2300 -0.1224 0.110 Uiso 1 1 calc R . .
H18B H 1.1526 0.1225 -0.1193 0.110 Uiso 1 1 calc R . .
H18C H 1.0556 0.2030 -0.0369 0.110 Uiso 1 1 calc R . .
C19 C 1.0826(6) 0.1870(5) -0.2431(5) 0.069(2) Uani 1 1 d . . .
H19A H 1.0360 0.1964 -0.2695 0.103 Uiso 1 1 calc R . .
H19B H 1.1421 0.1225 -0.2640 0.103 Uiso 1 1 calc R . .
H19C H 1.1094 0.2319 -0.2603 0.103 Uiso 1 1 calc R . .
C20 C 0.6953(5) 0.1606(5) 0.0039(5) 0.056(2) Uani 1 1 d . . .
H20A H 0.6619 0.2304 0.0055 0.067 Uiso 1 1 calc R . .
C21 C 0.6592(7) 0.1431(7) 0.0981(6) 0.099(3) Uani 1 1 d . . .
H21A H 0.6839 0.1687 0.1285 0.149 Uiso 1 1 calc R . .
H21B H 0.6884 0.0750 0.0984 0.149 Uiso 1 1 calc R . .
H21C H 0.5818 0.1741 0.1286 0.149 Uiso 1 1 calc R . .
C22 C 0.6574(6) 0.1210(6) -0.0456(5) 0.069(2) Uani 1 1 d . . .
H22A H 0.5804 0.1486 -0.0134 0.104 Uiso 1 1 calc R . .
H22B H 0.6907 0.0523 -0.0497 0.104 Uiso 1 1 calc R . .
H22C H 0.6772 0.1370 -0.1052 0.104 Uiso 1 1 calc R . .
C23 C 0.6467(5) 0.4992(4) 0.2144(4) 0.0264(15) Uani 1 1 d . . .
C24 C 0.7153(5) 0.5245(4) 0.2192(4) 0.0309(16) Uani 1 1 d . . .
C25 C 0.7138(5) 0.5326(5) 0.3001(4) 0.0408(18) Uani 1 1 d . . .
H25A H 0.7594 0.5515 0.3047 0.049 Uiso 1 1 calc R . .
C26 C 0.6482(5) 0.5140(5) 0.3742(4) 0.048(2) Uani 1 1 d . . .
H26A H 0.6492 0.5191 0.4291 0.057 Uiso 1 1 calc R . .
C27 C 0.5816(6) 0.4881(5) 0.3677(4) 0.050(2) Uani 1 1 d . . .
H27A H 0.5362 0.4751 0.4187 0.060 Uiso 1 1 calc R . .
C28 C 0.5789(5) 0.4803(5) 0.2883(4) 0.0391(18) Uani 1 1 d . . .
C30 C 0.7937(7) 0.6315(6) 0.1520(5) 0.076(3) Uani 1 1 d . . .
H30A H 0.7219 0.6852 0.1738 0.114 Uiso 1 1 calc R . .
H30B H 0.8404 0.6407 0.0961 0.114 Uiso 1 1 calc R . .
H30C H 0.8196 0.6268 0.1957 0.114 Uiso 1 1 calc R . .
C31 C 0.9029(6) 0.4552(6) 0.1030(6) 0.086(3) Uani 1 1 d . . .
H31A H 0.8999 0.3980 0.0939 0.130 Uiso 1 1 calc R . .
H31B H 0.9294 0.4493 0.1464 0.130 Uiso 1 1 calc R . .
H31C H 0.9503 0.4633 0.0468 0.130 Uiso 1 1 calc R . .
C32 C 0.5043(6) 0.4488(6) 0.2848(4) 0.057(2) Uani 1 1 d . . .
H32A H 0.5062 0.4561 0.2252 0.069 Uiso 1 1 calc R . .
C33 C 0.5432(6) 0.3439(6) 0.2920(6) 0.077(3) Uani 1 1 d . . .
H33A H 0.4941 0.3257 0.2895 0.115 Uiso 1 1 calc R . .
H33B H 0.5466 0.3332 0.3482 0.115 Uiso 1 1 calc R . .
H33C H 0.6137 0.3058 0.2429 0.115 Uiso 1 1 calc R . .
C34 C 0.3902(6) 0.5094(7) 0.3529(5) 0.075(3) Uani 1 1 d . . .
H34A H 0.3674 0.5759 0.3469 0.113 Uiso 1 1 calc R . .
H34B H 0.3842 0.5012 0.4124 0.113 Uiso 1 1 calc R . .
H34C H 0.3452 0.4904 0.3435 0.113 Uiso 1 1 calc R . .
C39 C 0.7923(5) 0.5405(5) 0.1370(4) 0.0443(19) Uani 1 1 d . . .
H39A H 0.7689 0.5463 0.0902 0.053 Uiso 1 1 calc R . .
Fe1' Fe 1.22389(7) 0.23592(6) 0.34492(5) 0.0291(3) Uani 1 1 d . . .
N1' N 1.3021(4) 0.1387(3) 0.3963(3) 0.0322(13) Uani 1 1 d . . .
N2' N 1.1179(4) 0.2117(3) 0.4257(3) 0.0296(13) Uani 1 1 d . . .
N3' N 1.1076(4) 0.3231(3) 0.3201(3) 0.0264(13) Uani 1 1 d . . .
C1' C 1.2960(6) 0.0311(5) 0.5086(5) 0.054(2) Uani 1 1 d . . .
H1'A H 1.3711 0.0117 0.4854 0.081 Uiso 1 1 calc R . .
H1'B H 1.2886 -0.0237 0.5006 0.081 Uiso 1 1 calc R . .
H1'C H 1.2592 0.0571 0.5718 0.081 Uiso 1 1 calc R . .
C2' C 1.2492(5) 0.1044(4) 0.4603(4) 0.0355(17) Uani 1 1 d . . .
C3' C 1.1398(5) 0.1474(5) 0.4790(4) 0.0342(17) Uani 1 1 d . . .
C4' C 1.0595(6) 0.1300(5) 0.5410(4) 0.047(2) Uani 1 1 d . . .
H4'A H 1.0739 0.0844 0.5780 0.056 Uiso 1 1 calc R . .
C5' C 0.9579(6) 0.1814(6) 0.5468(5) 0.058(2) Uani 1 1 d . . .
H5'A H 0.9028 0.1707 0.5884 0.069 Uiso 1 1 calc R . .
C6' C 0.9375(5) 0.2469(5) 0.4932(5) 0.048(2) Uani 1 1 d . . .
H6'A H 0.8680 0.2823 0.4986 0.058 Uiso 1 1 calc R . .
C7' C 1.0186(5) 0.2620(5) 0.4304(4) 0.0349(17) Uani 1 1 d . . .
C8' C 1.0160(5) 0.3257(5) 0.3686(4) 0.0331(17) Uani 1 1 d . . .
C9' C 0.9167(5) 0.3883(5) 0.3597(5) 0.051(2) Uani 1 1 d . . .
H9'A H 0.9308 0.4267 0.3141 0.077 Uiso 1 1 calc R . .
H9'B H 0.8610 0.4298 0.4163 0.077 Uiso 1 1 calc R . .
H9'C H 0.8936 0.3493 0.3430 0.077 Uiso 1 1 calc R . .
C10' C 1.3337(5) 0.2685(5) 0.2656(4) 0.048(2) Uani 1 1 d . . .
H10D H 1.3991 0.2293 0.2708 0.073 Uiso 1 1 calc R . .
H10E H 1.3090 0.3352 0.2826 0.073 Uiso 1 1 calc R . .
H10F H 1.3473 0.2570 0.2044 0.073 Uiso 1 1 calc R . .
C11' C 1.4122(5) 0.1043(4) 0.3727(4) 0.0335(17) Uani 1 1 d . . .
C12' C 1.4879(6) 0.0367(5) 0.2972(5) 0.0438(19) Uani 1 1 d . . .
C13' C 1.5941(6) 0.0099(5) 0.2694(5) 0.058(2) Uani 1 1 d . . .
H13B H 1.6478 -0.0367 0.2184 0.070 Uiso 1 1 calc R . .
C14' C 1.6216(6) 0.0520(6) 0.3169(6) 0.062(3) Uani 1 1 d . . .
H14B H 1.6936 0.0349 0.2965 0.074 Uiso 1 1 calc R . .
C15' C 1.5447(6) 0.1179(5) 0.3929(5) 0.047(2) Uani 1 1 d . . .
H15B H 1.5647 0.1446 0.4250 0.056 Uiso 1 1 calc R . .
C16' C 1.4387(5) 0.1455(5) 0.4229(4) 0.0392(18) Uani 1 1 d . . .
C17' C 1.4614(6) -0.0079(5) 0.2448(5) 0.064(2) Uani 1 1 d . . .
H17B H 1.3828 0.0200 0.2739 0.077 Uiso 1 1 calc R . .
C18' C 1.4954(10) 0.0072(8) 0.1505(6) 0.125(4) Uani 1 1 d . . .
H18D H 1.4660 0.0750 0.1487 0.187 Uiso 1 1 calc R . .
H18E H 1.4697 -0.0196 0.1223 0.187 Uiso 1 1 calc R . .
H18F H 1.5728 -0.0240 0.1189 0.187 Uiso 1 1 calc R . .
C19' C 1.5087(13) -0.1127(8) 0.2435(9) 0.188(7) Uani 1 1 d . . .
H19D H 1.4881 -0.1254 0.3043 0.282 Uiso 1 1 calc R . .
H19E H 1.5859 -0.1427 0.2111 0.282 Uiso 1 1 calc R . .
H19F H 1.4829 -0.1384 0.2144 0.282 Uiso 1 1 calc R . .
C20' C 1.3543(5) 0.2170(5) 0.5062(4) 0.0421(18) Uani 1 1 d . . .
H20B H 1.2854 0.2200 0.5212 0.050 Uiso 1 1 calc R . .
C21' C 1.3431(6) 0.3151(5) 0.4905(5) 0.061(2) Uani 1 1 d . . .
H21D H 1.3270 0.3324 0.4404 0.091 Uiso 1 1 calc R . .
H21E H 1.4094 0.3138 0.4774 0.091 Uiso 1 1 calc R . .
H21F H 1.2857 0.3618 0.5436 0.091 Uiso 1 1 calc R . .
C22' C 1.3796(6) 0.1900(6) 0.5850(5) 0.070(2) Uani 1 1 d . . .
H22D H 1.3867 0.1275 0.5951 0.105 Uiso 1 1 calc R . .
H22E H 1.3222 0.2367 0.6381 0.105 Uiso 1 1 calc R . .
H22F H 1.4459 0.1886 0.5719 0.105 Uiso 1 1 calc R . .
C23' C 1.1150(4) 0.3826(5) 0.2536(4) 0.0269(16) Uani 1 1 d . . .
C24' C 1.1598(5) 0.3427(5) 0.1660(4) 0.0339(17) Uani 1 1 d . . .
C25' C 1.1671(5) 0.4023(6) 0.1036(4) 0.0438(19) Uani 1 1 d . . .
H25B H 1.1976 0.3768 0.0431 0.053 Uiso 1 1 calc R . .
C26' C 1.1323(5) 0.4950(6) 0.1255(5) 0.0441(19) Uani 1 1 d . . .
H26B H 1.1365 0.5339 0.0812 0.053 Uiso 1 1 calc R . .
C27' C 1.0910(5) 0.5321(5) 0.2123(5) 0.0381(18) Uani 1 1 d . . .
H27B H 1.0682 0.5967 0.2276 0.046 Uiso 1 1 calc R . .
C28' C 1.0817(4) 0.4765(5) 0.2785(4) 0.0300(17) Uani 1 1 d . . .
C29' C 1.2011(6) 0.2396(5) 0.1379(4) 0.053(2) Uani 1 1 d . . .
H29A H 1.2089 0.2065 0.1881 0.063 Uiso 1 1 calc R . .
C30' C 1.1226(8) 0.2259(6) 0.1216(7) 0.100(3) Uani 1 1 d . . .
H30D H 1.0535 0.2562 0.1738 0.150 Uiso 1 1 calc R . .
H30E H 1.1472 0.1583 0.1100 0.150 Uiso 1 1 calc R . .
H30F H 1.1162 0.2543 0.0704 0.150 Uiso 1 1 calc R . .
C31' C 1.3093(7) 0.1927(6) 0.0570(5) 0.090(3) Uani 1 1 d . . .
H31D H 1.3595 0.2020 0.0683 0.135 Uiso 1 1 calc R . .
H31E H 1.3034 0.2211 0.0057 0.135 Uiso 1 1 calc R . .
H31F H 1.3344 0.1250 0.0453 0.135 Uiso 1 1 calc R . .
C32' C 1.0412(5) 0.5177(5) 0.3736(4) 0.0394(18) Uani 1 1 d . . .
H32B H 1.0227 0.4738 0.4125 0.047 Uiso 1 1 calc R . .
C33' C 1.1267(6) 0.5255(6) 0.3863(5) 0.071(3) Uani 1 1 d . . .
H33D H 1.1907 0.4636 0.3665 0.107 Uiso 1 1 calc R . .
H33E H 1.1006 0.5467 0.4490 0.107 Uiso 1 1 calc R . .
H33F H 1.1432 0.5710 0.3515 0.107 Uiso 1 1 calc R . .
C34' C 0.9422(6) 0.6148(5) 0.4049(5) 0.074(3) Uani 1 1 d . . .
H34D H 0.8870 0.6109 0.3972 0.111 Uiso 1 1 calc R . .
H34E H 0.9593 0.6601 0.3700 0.111 Uiso 1 1 calc R . .
H34F H 0.9167 0.6357 0.4675 0.111 Uiso 1 1 calc R . .

loop_
_atom_site_aniso_label
_atom_site_aniso_U_11
_atom_site_aniso_U_22
_atom_site_aniso_U_33
_atom_site_aniso_U_23
_atom_site_aniso_U_13
_atom_site_aniso_U_12
Fe1 0.0338(6) 0.0281(6) 0.0216(5) 0.0065(4) -0.0130(5) -0.0133(5)
N1 0.030(3) 0.024(3) 0.024(3) 0.000(3) -0.010(3) -0.012(3)
N2 0.024(3) 0.028(4) 0.014(3) 0.005(3) -0.010(2) -0.012(3)
N3 0.026(3) 0.035(3) 0.023(3) 0.008(3) -0.011(3) -0.016(3)
C1 0.060(5) 0.040(5) 0.035(4) 0.004(4) -0.023(4) -0.020(4)
C2 0.034(4) 0.031(5) 0.018(4) 0.003(3) -0.010(3) -0.017(4)
C3 0.034(4) 0.036(5) 0.019(4) 0.012(3) -0.015(3) -0.023(4)
C4 0.040(4) 0.043(5) 0.029(4) 0.013(4) -0.018(4) -0.021(4)
C5 0.058(5) 0.049(6) 0.036(5) 0.020(4) -0.035(4) -0.033(4)
C6 0.045(4) 0.035(4) 0.037(4) 0.014(4) -0.028(4) -0.016(4)
C7 0.028(4) 0.031(5) 0.027(4) 0.006(4) -0.012(3) -0.015(4)
C8 0.023(4) 0.029(4) 0.020(4) 0.002(3) -0.005(3) -0.011(3)
C9 0.052(5) 0.045(5) 0.043(4) -0.003(4) -0.024(4) -0.013(4)
C10 0.047(5) 0.036(4) 0.033(4) 0.002(3) -0.018(4) -0.006(4)
C11 0.041(5) 0.024(4) 0.021(4) 0.002(3) -0.012(3) -0.013(4)
C12 0.038(5) 0.038(5) 0.032(4) 0.003(4) -0.013(4) -0.018(4)
C13 0.042(5) 0.033(5) 0.055(5) -0.002(4) -0.017(4) -0.007(4)
C14 0.062(6) 0.027(5) 0.053(5) -0.001(4) -0.023(5) -0.009(5)
C15 0.070(6) 0.039(5) 0.044(5) 0.012(4) -0.025(4) -0.036(5)
C16 0.046(5) 0.016(4) 0.044(4) 0.007(3) -0.022(4) -0.014(4)
C17 0.038(5) 0.042(5) 0.058(5) 0.002(4) -0.008(4) -0.014(4)
C18 0.065(6) 0.088(7) 0.080(6) 0.004(5) -0.028(5) -0.050(5)
C19 0.060(5) 0.060(6) 0.065(6) 0.023(5) -0.018(5) -0.024(4)
C20 0.039(5) 0.036(5) 0.082(6) 0.016(4) -0.019(5) -0.020(4)
C21 0.069(6) 0.141(9) 0.066(7) -0.020(6) 0.007(5) -0.063(7)
C22 0.060(6) 0.083(7) 0.078(6) 0.027(5) -0.035(5) -0.043(5)
C23 0.032(4) 0.034(4) 0.017(4) 0.003(3) -0.014(3) -0.016(3)
C24 0.034(4) 0.038(4) 0.027(4) 0.012(3) -0.018(3) -0.019(3)
C25 0.045(5) 0.060(5) 0.039(5) 0.010(4) -0.026(4) -0.035(4)
C26 0.054(5) 0.078(6) 0.027(4) 0.014(4) -0.026(4) -0.037(5)
C27 0.057(5) 0.088(6) 0.026(4) 0.021(4) -0.019(4) -0.051(5)
C28 0.044(4) 0.067(5) 0.024(4) 0.013(4) -0.019(4) -0.037(4)
C30 0.112(7) 0.075(7) 0.064(6) 0.029(5) -0.035(5) -0.069(6)
C31 0.048(6) 0.088(7) 0.084(7) 0.016(6) 0.007(5) -0.038(5)
C32 0.075(6) 0.104(7) 0.024(4) 0.014(4) -0.025(4) -0.064(5)
C33 0.073(6) 0.090(7) 0.072(6) -0.002(5) -0.014(5) -0.058(6)
C34 0.044(5) 0.149(9) 0.049(5) 0.040(6) -0.025(5) -0.058(6)
C39 0.051(5) 0.064(6) 0.040(4) 0.017(4) -0.026(4) -0.040(4)
Fe1' 0.0298(6) 0.0329(6) 0.0238(5) 0.0081(4) -0.0105(5) -0.0167(5)
N1' 0.028(3) 0.033(3) 0.036(3) 0.008(3) -0.015(3) -0.015(3)
N2' 0.036(4) 0.036(3) 0.021(3) 0.010(3) -0.013(3) -0.021(3)
N3' 0.025(3) 0.032(3) 0.024(3) 0.004(3) -0.009(3) -0.017(3)
C1' 0.064(5) 0.058(5) 0.045(5) 0.029(4) -0.025(4) -0.036(4)
C2' 0.042(5) 0.038(4) 0.029(4) 0.015(4) -0.015(4) -0.023(4)
C3' 0.049(5) 0.037(4) 0.024(4) 0.009(4) -0.017(4) -0.027(4)
C4' 0.066(6) 0.065(5) 0.032(4) 0.022(4) -0.024(4) -0.049(5)
C5' 0.058(6) 0.090(6) 0.050(5) 0.041(5) -0.027(4) -0.056(5)
C6' 0.037(5) 0.064(5) 0.049(5) 0.011(4) -0.020(4) -0.028(4)
C7' 0.035(4) 0.055(5) 0.030(4) 0.010(4) -0.019(4) -0.030(4)
C8' 0.029(4) 0.050(5) 0.023(4) 0.004(4) -0.013(3) -0.021(4)
C9' 0.041(5) 0.069(6) 0.052(5) 0.021(4) -0.025(4) -0.031(4)
C10' 0.034(4) 0.053(5) 0.048(5) 0.025(4) -0.015(4) -0.019(4)
C11' 0.032(4) 0.029(4) 0.028(4) 0.012(4) -0.013(4) -0.008(4)
C12' 0.047(5) 0.029(5) 0.037(5) 0.005(4) -0.012(4) -0.011(4)
C13' 0.046(6) 0.046(5) 0.047(5) 0.010(4) -0.012(5) -0.004(4)
C14' 0.024(5) 0.064(6) 0.055(6) 0.029(5) -0.008(5) -0.002(4)
C15' 0.034(5) 0.065(6) 0.048(5) 0.027(5) -0.027(4) -0.024(4)
C16' 0.037(5) 0.044(5) 0.037(4) 0.023(4) -0.021(4) -0.018(4)
C17' 0.061(6) 0.045(6) 0.049(5) -0.010(4) -0.001(4) -0.019(4)
C18' 0.212(13) 0.146(11) 0.077(8) 0.037(7) -0.078(8) -0.124(10)
C19' 0.37(2) 0.073(9) 0.206(15) 0.059(9) -0.201(16) -0.116(12)
C20' 0.042(4) 0.052(5) 0.032(4) 0.008(4) -0.019(4) -0.021(4)
C21' 0.063(5) 0.062(6) 0.054(5) 0.001(4) -0.019(4) -0.035(5)
C22' 0.078(6) 0.088(7) 0.039(5) 0.007(5) -0.022(5) -0.040(5)
C23' 0.027(4) 0.036(5) 0.020(4) 0.013(4) -0.015(3) -0.015(3)
C24' 0.041(4) 0.041(5) 0.033(5) 0.019(4) -0.024(4) -0.025(4)
C25' 0.046(5) 0.059(6) 0.025(4) 0.006(4) -0.014(4) -0.026(4)
C26' 0.048(5) 0.062(6) 0.033(5) 0.020(4) -0.019(4) -0.034(4)
C27' 0.033(4) 0.036(4) 0.047(5) 0.006(4) -0.017(4) -0.019(3)
C28' 0.027(4) 0.038(5) 0.029(4) 0.015(4) -0.013(3) -0.020(3)
C29' 0.079(6) 0.045(6) 0.033(4) 0.011(4) -0.029(4) -0.025(5)
C30' 0.121(9) 0.068(7) 0.138(9) 0.002(6) -0.074(8) -0.051(6)
C31' 0.086(7) 0.073(7) 0.057(6) -0.009(5) -0.011(6) -0.016(5)
C32' 0.049(5) 0.039(5) 0.028(4) 0.006(3) -0.015(4) -0.021(4)
C33' 0.061(5) 0.106(7) 0.050(5) -0.005(5) -0.026(5) -0.041(5)
C34' 0.056(5) 0.073(6) 0.062(6) -0.002(5) -0.024(5) -0.009(5)

loop_
_geom_bond_atom_site_label_1
_geom_bond_atom_site_label_2
_geom_bond_distance
_geom_bond_site_symmetry_2
_geom_bond_publ_flag
Fe1 N2 1.893(4) . ?
Fe1 N3 1.952(5) . ?
Fe1 N1 1.968(5) . ?
Fe1 C10 2.001(6) . ?
N1 C2 1.337(7) . ?
N1 C11 1.455(7) . ?
N2 C3 1.349(7) . ?
N2 C7 1.368(7) . ?
N3 C8 1.332(7) . ?
N3 C23 1.442(7) . ?
C1 C2 1.471(8) . ?
C2 C3 1.432(8) . ?
C3 C4 1.403(8) . ?
C4 C5 1.413(9) . ?
C5 C6 1.372(9) . ?
C6 C7 1.398(8) . ?
C7 C8 1.442(8) . ?
C8 C9 1.493(8) . ?
C11 C16 1.393(8) . ?
C11 C12 1.397(8) . ?
C12 C13 1.373(9) . ?
C12 C17 1.526(9) . ?
C13 C14 1.357(10) . ?
C14 C15 1.375(9) . ?
C15 C16 1.378(9) . ?
C16 C20 1.528(9) . ?
C17 C19 1.525(10) . ?
C17 C18 1.558(10) . ?
C20 C21 1.508(11) . ?
C20 C22 1.542(10) . ?
C23 C24 1.379(8) . ?
C23 C28 1.393(8) . ?
C24 C25 1.380(9) . ?
C24 C39 1.521(8) . ?
C25 C26 1.376(8) . ?
C26 C27 1.367(9) . ?
C27 C28 1.386(9) . ?
C28 C32 1.532(9) . ?
C30 C39 1.532(9) . ?
C31 C39 1.525(10) . ?
C32 C34 1.517(10) . ?
C32 C33 1.536(10) . ?
Fe1' N2' 1.866(5) . ?
Fe1' N1' 1.935(5) . ?
Fe1' N3' 1.947(5) . ?
Fe1' C10' 1.985(6) . ?
N1' C2' 1.335(7) . ?
N1' C11' 1.446(8) . ?
N2' C3' 1.357(7) . ?
N2' C7' 1.377(7) . ?
N3' C8' 1.322(7) . ?
N3' C23' 1.440(7) . ?
C1' C2' 1.492(8) . ?
C2' C3' 1.440(9) . ?
C3' C4' 1.408(9) . ?
C4' C5' 1.402(9) . ?
C5' C6' 1.369(9) . ?
C6' C7' 1.401(9) . ?
C7' C8' 1.423(8) . ?
C8' C9' 1.507(8) . ?
C11' C12' 1.388(9) . ?
C11' C16' 1.421(9) . ?
C12' C13' 1.401(10) . ?
C12' C17' 1.486(10) . ?
C13' C14' 1.407(11) . ?
C14' C15' 1.385(10) . ?
C15' C16' 1.388(9) . ?
C16' C20' 1.512(9) . ?
C17' C18' 1.498(11) . ?
C17' C19' 1.505(12) . ?
C20' C21' 1.540(9) . ?
C20' C22' 1.542(9) . ?
C23' C24' 1.388(8) . ?
C23' C28' 1.390(8) . ?
C24' C25' 1.392(8) . ?
C24' C29' 1.509(9) . ?
C25' C26' 1.355(9) . ?
C26' C27' 1.373(9) . ?
C27' C28' 1.397(8) . ?
C28' C32' 1.523(8) . ?
C29' C30' 1.515(10) . ?
C29' C31' 1.527(10) . ?
C32' C34' 1.529(9) . ?
C32' C33' 1.542(9) . ?
